data_2237971
loop_
_publ_author_name
'\<Starha, Pavel'
'Tr\'avn\'i\<cek, Zden\<ek'

_publ_section_title
;
 (Cyclobutane-1,1-dicarboxylato-\k^2^<i>O</i>,<i>O</i>')(1,10-phenanthroline-\k^2^<i>N</i>,<i>N</i>')platinum(II)
 dihydrate
;
_journal_coeditor_code NG5330
_journal_issue 6
_journal_name_full 'Acta Crystallographica Section E'
_journal_page_first m334
_journal_paper_doi 10.1107/S1600536813013378
_journal_volume 69
_journal_year 2013
_chemical_formula_iupac '[Pt (C6 H6 O4) (C12 H8 N2)], 2H2 O'
_chemical_formula_moiety 'C18 H14 N2 O4 Pt, 2(H2 O)'
_chemical_formula_sum 'C18 H18 N2 O6 Pt'
_chemical_formula_weight 553.43
_chemical_name_systematic
'(Cyclobutane-1,1-dicarboxylato-\k^2^<i>O</i>,<i>O</i>')(1,10-phenanthroline-\k^2^<i>N</i>,<i>N</i>')platinum(II) dihydrate'
_space_group_IT_number 2
_symmetry_cell_setting triclinic
_symmetry_space_group_name_Hall '-P 1'
_symmetry_space_group_name_H-M 'P -1'
_atom_sites_solution_hydrogens geom
_atom_sites_solution_primary direct
_atom_sites_solution_secondary difmap
_audit_creation_method SHELXL-97
_cell_angle_alpha 84.7158(12)
_cell_angle_beta 84.3918(11)
_cell_angle_gamma 85.6240(11)
_cell_formula_units_Z 4
_cell_length_a 10.93439(14)
_cell_length_b 11.83205(18)
_cell_length_c 13.51039(19)
_cell_measurement_reflns_used 17004
_cell_measurement_temperature 100(2)
_cell_measurement_theta_max 31.89
_cell_measurement_theta_min 3.03
_cell_volume 1728.16(4)
_computing_cell_refinement
;
<i>CrysAlis PRO</i> (Agilent, 2012)
;
_computing_data_collection
;
<i>CrysAlis PRO</i> (Agilent, 2012)
;
_computing_data_reduction
;
<i>CrysAlis PRO</i> (Agilent, 2012)
;
_computing_molecular_graphics '<i>DIAMOND</i> (Brandenburg, 2011)'
_computing_publication_material '<i>publCIF</i> (Westrip, 2010)'
_computing_structure_refinement '<i>SHELXL97</i> (Sheldrick, 2008)'
_computing_structure_solution '<i>SHELXS97</i> (Sheldrick, 2008)'
_diffrn_ambient_temperature 100(2)
_diffrn_detector_area_resol_mean 8.3611
_diffrn_measured_fraction_theta_full 0.994
_diffrn_measured_fraction_theta_max 0.994
_diffrn_measurement_device_type 'Agilent Xcalibur Sapphire2'
_diffrn_measurement_method '\w scans'
_diffrn_radiation_monochromator graphite
_diffrn_radiation_source 'Enhance (Mo) X-ray Source'
_diffrn_radiation_type MoK\a
_diffrn_radiation_wavelength 0.71073
_diffrn_reflns_av_R_equivalents 0.0191
_diffrn_reflns_av_sigmaI/netI 0.0183
_diffrn_reflns_limit_h_max 11
_diffrn_reflns_limit_h_min -12
_diffrn_reflns_limit_k_max 14
_diffrn_reflns_limit_k_min -14
_diffrn_reflns_limit_l_max 16
_diffrn_reflns_limit_l_min -14
_diffrn_reflns_number 13766
_diffrn_reflns_theta_full 25.00
_diffrn_reflns_theta_max 25.00
_diffrn_reflns_theta_min 3.03
_exptl_absorpt_coefficient_mu 8.160
_exptl_absorpt_correction_T_max 0.2349
_exptl_absorpt_correction_T_min 0.1933
_exptl_absorpt_correction_type multi-scan
_exptl_absorpt_process_details
;
(<i>CrysAlis PRO</i>; Agilent, 2012)
;
_exptl_crystal_colour yellow
_exptl_crystal_density_diffrn 2.127
_exptl_crystal_density_method 'not measured'
_exptl_crystal_description prism
_exptl_crystal_F_000 1064
_exptl_crystal_size_max 0.30
_exptl_crystal_size_mid 0.30
_exptl_crystal_size_min 0.25
_refine_diff_density_max 1.272
_refine_diff_density_min -0.894
_refine_ls_extinction_method none
_refine_ls_goodness_of_fit_ref 1.117
_refine_ls_hydrogen_treatment mixed
_refine_ls_matrix_type full
_refine_ls_number_parameters 519
_refine_ls_number_reflns 6042
_refine_ls_number_restraints 8
_refine_ls_restrained_S_all 1.116
_refine_ls_R_factor_all 0.0235
_refine_ls_R_factor_gt 0.0214
_refine_ls_shift/su_max 0.002
_refine_ls_shift/su_mean 0.000
_refine_ls_structure_factor_coef Fsqd
_refine_ls_weighting_details 'calc w=1/[\s^2^(Fo^2^)+(0.0336P)^2^+3.7500P] where P=(Fo^2^+2Fc^2^)/3'
_refine_ls_weighting_scheme calc
_refine_ls_wR_factor_gt 0.0575
_refine_ls_wR_factor_ref 0.0583
_reflns_number_gt 5691
_reflns_number_total 6042
_reflns_threshold_expression I>2sigma(I)
_cod_data_source_file ng5330.cif
_cod_data_source_block I
_cod_original_cell_volume 1728.17(4)
_cod_database_code 2237971
_cod_database_fobs_code 2237971

loop_
_symmetry_equiv_pos_as_xyz
'x, y, z'
'-x, -y, -z'

loop_
_atom_site_type_symbol
_atom_site_label
_atom_site_fract_x
_atom_site_fract_y
_atom_site_fract_z
_atom_site_U_iso_or_equiv
_atom_site_adp_type
_atom_site_calc_flag
_atom_site_refinement_flags
_atom_site_occupancy
_atom_site_symmetry_multiplicity
O O1A 0.1984(3) 0.7390(2) 0.5535(2) 0.0159(6) Uani d . 1 1
N N1A 0.1813(3) 0.4983(3) 0.5337(2) 0.0129(7) Uani d . 1 1
C C1A 0.2499(4) 0.8338(4) 0.5299(3) 0.0148(9) Uani d . 1 1
Pt Pt1 0.453703(13) 0.146225(12) 0.137337(10) 0.00981(6) Uani d . 1 1
O O1 0.6022(2) 0.2325(2) 0.1494(2) 0.0142(6) Uani d . 1 1
N N1 0.5504(3) -0.0034(3) 0.1351(2) 0.0117(7) Uani d . 1 1
C C1 0.5956(4) 0.3279(3) 0.1894(3) 0.0119(8) Uani d . 1 1
Pt Pt2 0.156255(13) 0.642655(12) 0.448083(10) 0.01040(6) Uani d . 1 1
O O2A 0.1157(3) 0.7813(2) 0.3578(2) 0.0146(6) Uani d . 1 1
N N2A 0.1119(3) 0.5367(3) 0.3526(2) 0.0139(7) Uani d . 1 1
C C2A 0.1688(4) 0.8749(3) 0.3638(3) 0.0124(8) Uani d . 1 1
N N2 0.3162(3) 0.0506(3) 0.1192(2) 0.0117(7) Uani d . 1 1
O O2 0.3455(2) 0.2901(2) 0.1274(2) 0.0144(6) Uani d . 1 1
C C2 0.3757(4) 0.3818(4) 0.1618(3) 0.0138(8) Uani d . 1 1
C C3A 0.2857(4) 0.8653(4) 0.4187(3) 0.0150(9) Uani d . 1 1
O O3A 0.2689(3) 0.8974(3) 0.5925(2) 0.0224(7) Uani d . 1 1
O O3 0.6886(3) 0.3818(3) 0.1888(2) 0.0184(6) Uani d . 1 1
C C3 0.4711(4) 0.3702(3) 0.2382(3) 0.0119(8) Uani d . 1 1
O O4A 0.1305(3) 0.9664(2) 0.3257(2) 0.0194(6) Uani d . 1 1
C C4A 0.3951(4) 0.7854(4) 0.3772(3) 0.0160(9) Uani d . 1 1
H H4AA 0.4094 0.7139 0.4198 0.019 Uiso calc R 1 1
H H4AB 0.3915 0.7702 0.3067 0.019 Uiso calc R 1 1
O O4 0.3279(3) 0.4755(2) 0.1359(2) 0.0197(7) Uani d . 1 1
C C4 0.4412(4) 0.2950(4) 0.3374(3) 0.0144(8) Uani d . 1 1
H H4A 0.3528 0.2818 0.3524 0.017 Uiso calc R 1 1
H H4B 0.4929 0.2227 0.3433 0.017 Uiso calc R 1 1
C C5A 0.4822(4) 0.8787(4) 0.3913(3) 0.0199(9) Uani d . 1 1
H H5AA 0.5246 0.8649 0.4532 0.024 Uiso calc R 1 1
H H5AB 0.5415 0.8956 0.3326 0.024 Uiso calc R 1 1
C C5 0.4845(4) 0.3897(4) 0.3947(3) 0.0194(9) Uani d . 1 1
H H5A 0.5692 0.3745 0.4149 0.023 Uiso calc R 1 1
H H5B 0.4262 0.4110 0.4518 0.023 Uiso calc R 1 1
O O5 0.9600(3) 0.7036(3) 0.0445(3) 0.0242(7) Uani d D 1 1
C C6A 0.3696(4) 0.9654(4) 0.3991(3) 0.0189(9) Uani d . 1 1
H H6AA 0.3674 1.0129 0.4560 0.023 Uiso calc R 1 1
H H6AB 0.3572 1.0130 0.3363 0.023 Uiso calc R 1 1
C C6 0.4756(4) 0.4727(4) 0.2997(3) 0.0184(9) Uani d . 1 1
H H6A 0.3996 0.5238 0.3011 0.022 Uiso calc R 1 1
H H6B 0.5495 0.5162 0.2815 0.022 Uiso calc R 1 1
O O6 0.8025(3) 0.5297(3) 0.0351(2) 0.0258(7) Uani d D 1 1
C C7A 0.2141(4) 0.4841(4) 0.6263(3) 0.0165(9) Uani d . 1 1
H H7AA 0.2312 0.5486 0.6584 0.020 Uiso calc R 1 1
C C7 0.6712(4) -0.0248(4) 0.1398(3) 0.0146(8) Uani d . 1 1
H H7A 0.7204 0.0350 0.1505 0.017 Uiso calc R 1 1
O O7 0.1062(3) 0.9814(3) 0.7410(2) 0.0262(8) Uani d D 1 1
C C8 0.7264(4) -0.1337(4) 0.1292(3) 0.0167(9) Uani d . 1 1
H H8A 0.8128 -0.1470 0.1325 0.020 Uiso calc R 1 1
C C8A 0.2239(4) 0.3760(4) 0.6776(3) 0.0224(10) Uani d . 1 1
H H8AA 0.2466 0.3679 0.7441 0.027 Uiso calc R 1 1
O O8 0.1100(3) 0.7860(3) 0.8755(3) 0.0251(7) Uani d D 1 1
C C9A 0.2008(4) 0.2815(4) 0.6324(3) 0.0217(10) Uani d . 1 1
H H9AA 0.2082 0.2083 0.6675 0.026 Uiso calc R 1 1
C C9 0.6574(4) -0.2223(4) 0.1142(3) 0.0167(9) Uani d . 1 1
H H9A 0.6957 -0.2960 0.1056 0.020 Uiso calc R 1 1
C C10A 0.1663(4) 0.2928(4) 0.5345(3) 0.0175(9) Uani d . 1 1
C C10 0.5291(4) -0.2017(3) 0.1117(3) 0.0140(8) Uani d . 1 1
C C11A 0.1572(3) 0.4046(3) 0.4885(3) 0.0123(8) Uani d . 1 1
C C11 0.4803(4) -0.0907(3) 0.1219(3) 0.0099(8) Uani d . 1 1
C C12A 0.1200(3) 0.4261(3) 0.3902(3) 0.0122(8) Uani d . 1 1
C C12 0.3531(4) -0.0603(3) 0.1137(3) 0.0122(8) Uani d . 1 1
C C13A 0.0898(4) 0.3367(4) 0.3380(3) 0.0172(9) Uani d . 1 1
C C13 0.2739(4) -0.1442(4) 0.0995(3) 0.0151(9) Uani d . 1 1
C C14A 0.0511(4) 0.3660(4) 0.2424(3) 0.0200(9) Uani d . 1 1
H H14A 0.0291 0.3086 0.2040 0.024 Uiso calc R 1 1
C C14 0.1496(4) -0.1059(4) 0.0891(3) 0.0161(9) Uani d . 1 1
H H14B 0.0908 -0.1585 0.0805 0.019 Uiso calc R 1 1
C C15A 0.0451(4) 0.4774(4) 0.2046(3) 0.0202(10) Uani d . 1 1
H H15A 0.0196 0.4972 0.1397 0.024 Uiso calc R 1 1
C C15 0.1151(4) 0.0079(4) 0.0915(3) 0.0165(9) Uani d . 1 1
H H15B 0.0325 0.0345 0.0820 0.020 Uiso calc R 1 1
C C16A 0.0763(4) 0.5623(4) 0.2614(3) 0.0158(9) Uani d . 1 1
H H16A 0.0719 0.6393 0.2344 0.019 Uiso calc R 1 1
C C16 0.1994(4) 0.0843(4) 0.1076(3) 0.0131(8) Uani d . 1 1
H H16B 0.1732 0.1625 0.1104 0.016 Uiso calc R 1 1
C C17A 0.1382(4) 0.2005(4) 0.4768(3) 0.0197(9) Uani d . 1 1
H H17A 0.1466 0.1240 0.5048 0.024 Uiso calc R 1 1
C C17 0.4475(4) -0.2880(4) 0.1002(3) 0.0156(9) Uani d . 1 1
H H17B 0.4782 -0.3650 0.0969 0.019 Uiso calc R 1 1
C C18A 0.1011(4) 0.2228(4) 0.3857(3) 0.0210(10) Uani d . 1 1
H H18A 0.0812 0.1615 0.3509 0.025 Uiso calc R 1 1
C C18 0.3240(4) -0.2579(4) 0.0939(3) 0.0169(9) Uani d . 1 1
H H18B 0.2706 -0.3152 0.0855 0.020 Uiso calc R 1 1
H H5V 0.996(5) 0.731(5) -0.010(3) 0.05(2) Uiso d D 1 1
H H5W 0.919(4) 0.649(3) 0.036(4) 0.028(14) Uiso d D 1 1
H H6V 0.759(5) 0.526(6) -0.012(3) 0.06(2) Uiso d D 1 1
H H6W 0.776(4) 0.477(3) 0.074(3) 0.024(14) Uiso d D 1 1
H H7V 0.038(3) 0.996(5) 0.718(4) 0.038(16) Uiso d D 1 1
H H7W 0.151(4) 0.948(4) 0.698(3) 0.030(15) Uiso d D 1 1
H H8V 0.109(6) 0.843(4) 0.832(4) 0.05(2) Uiso d D 1 1
H H8W 0.177(3) 0.753(5) 0.856(4) 0.042(17) Uiso d D 1 1

loop_
_atom_site_aniso_label
_atom_site_aniso_U_11
_atom_site_aniso_U_22
_atom_site_aniso_U_33
_atom_site_aniso_U_12
_atom_site_aniso_U_13
_atom_site_aniso_U_23
O1A 0.0166(15) 0.0163(16) 0.0153(14) -0.0036(12) -0.0017(11) -0.0012(12)
N1A 0.0088(16) 0.0150(19) 0.0144(17) -0.0021(13) -0.0003(13) 0.0013(14)
C1A 0.013(2) 0.014(2) 0.017(2) 0.0004(16) -0.0020(16) -0.0025(17)
Pt1 0.00974(9) 0.00862(10) 0.01139(9) -0.00119(6) -0.00273(6) -0.00017(6)
O1 0.0094(14) 0.0170(16) 0.0171(14) -0.0038(11) 0.0001(11) -0.0043(12)
N1 0.0152(17) 0.0113(18) 0.0082(15) -0.0010(13) -0.0008(13) 0.0017(13)
C1 0.013(2) 0.015(2) 0.0076(18) -0.0016(16) -0.0038(15) 0.0031(16)
Pt2 0.01050(9) 0.00972(10) 0.01119(9) -0.00181(6) -0.00188(6) -0.00010(6)
O2A 0.0183(15) 0.0101(15) 0.0158(14) 0.0003(12) -0.0065(11) 0.0017(11)
N2A 0.0095(16) 0.0140(19) 0.0178(18) -0.0016(13) -0.0003(13) 0.0008(14)
C2A 0.015(2) 0.007(2) 0.0144(19) 0.0029(16) -0.0002(16) -0.0007(16)
N2 0.0115(17) 0.0108(18) 0.0132(16) -0.0028(13) -0.0016(13) -0.0009(13)
O2 0.0139(14) 0.0098(15) 0.0205(15) 0.0016(11) -0.0080(12) -0.0010(12)
C2 0.013(2) 0.014(2) 0.015(2) -0.0046(16) -0.0009(16) -0.0032(17)
C3A 0.019(2) 0.014(2) 0.013(2) -0.0034(17) -0.0032(16) -0.0013(16)
O3A 0.0259(17) 0.0258(18) 0.0175(15) -0.0096(14) 0.0030(13) -0.0103(13)
O3 0.0155(15) 0.0225(17) 0.0182(15) -0.0089(13) -0.0013(12) -0.0013(12)
C3 0.0105(19) 0.009(2) 0.017(2) -0.0030(15) -0.0038(16) 0.0001(16)
O4A 0.0216(16) 0.0119(16) 0.0257(16) 0.0004(12) -0.0080(13) -0.0019(13)
C4A 0.014(2) 0.020(2) 0.014(2) 0.0002(17) -0.0005(16) -0.0025(17)
O4 0.0226(16) 0.0088(16) 0.0288(17) -0.0007(12) -0.0121(13) 0.0030(12)
C4 0.014(2) 0.017(2) 0.0122(19) -0.0004(16) -0.0015(16) 0.0007(16)
C5A 0.018(2) 0.025(3) 0.018(2) -0.0067(18) -0.0035(17) 0.0012(18)
C5 0.017(2) 0.029(3) 0.013(2) 0.0005(18) -0.0033(17) -0.0067(18)
O5 0.0225(17) 0.0217(19) 0.0295(19) -0.0084(14) 0.0011(14) -0.0052(15)
C6A 0.022(2) 0.017(2) 0.019(2) -0.0072(18) -0.0057(18) 0.0005(18)
C6 0.020(2) 0.017(2) 0.020(2) -0.0005(17) -0.0083(18) -0.0037(18)
O6 0.0273(18) 0.027(2) 0.0249(18) -0.0142(15) -0.0095(15) 0.0045(15)
C7A 0.012(2) 0.022(2) 0.016(2) -0.0033(17) -0.0019(16) 0.0016(17)
C7 0.014(2) 0.016(2) 0.014(2) -0.0013(16) -0.0036(16) 0.0006(16)
O7 0.0158(17) 0.044(2) 0.0187(17) 0.0070(15) -0.0038(14) -0.0091(15)
C8 0.016(2) 0.019(2) 0.014(2) 0.0022(17) -0.0025(16) 0.0017(17)
C8A 0.017(2) 0.029(3) 0.020(2) -0.0005(19) -0.0056(18) 0.0079(19)
O8 0.0190(18) 0.027(2) 0.0301(19) -0.0022(15) 0.0001(14) -0.0068(16)
C9A 0.017(2) 0.017(2) 0.029(2) 0.0001(18) -0.0030(18) 0.0074(19)
C9 0.022(2) 0.015(2) 0.0115(19) 0.0080(17) -0.0041(17) 0.0019(16)
C10A 0.009(2) 0.018(2) 0.023(2) -0.0026(16) 0.0033(16) 0.0033(18)
C10 0.021(2) 0.012(2) 0.0087(19) 0.0015(16) 0.0000(16) -0.0003(15)
C11A 0.0083(18) 0.007(2) 0.021(2) 0.0011(15) 0.0011(16) -0.0002(16)
C11 0.015(2) 0.0052(19) 0.0086(18) 0.0006(15) -0.0012(15) 0.0012(14)
C12A 0.0066(18) 0.015(2) 0.015(2) -0.0026(15) 0.0013(15) -0.0007(16)
C12 0.015(2) 0.014(2) 0.0080(18) 0.0002(16) -0.0008(15) -0.0003(16)
C13A 0.010(2) 0.017(2) 0.024(2) -0.0034(16) 0.0036(17) -0.0067(18)
C13 0.019(2) 0.017(2) 0.0111(19) -0.0051(17) -0.0016(16) -0.0018(16)
C14A 0.015(2) 0.021(2) 0.026(2) -0.0024(17) -0.0017(18) -0.0123(19)
C14 0.020(2) 0.017(2) 0.013(2) -0.0074(17) -0.0010(16) -0.0027(16)
C15A 0.017(2) 0.029(3) 0.016(2) -0.0014(18) -0.0031(17) -0.0067(19)
C15 0.010(2) 0.026(3) 0.014(2) -0.0007(17) -0.0029(16) -0.0034(17)
C16A 0.013(2) 0.019(2) 0.016(2) -0.0009(17) -0.0011(16) -0.0015(17)
C16 0.014(2) 0.013(2) 0.0121(19) 0.0029(16) -0.0009(15) -0.0017(16)
C17A 0.0064(19) 0.019(2) 0.031(2) -0.0013(16) 0.0015(17) 0.0135(19)
C17 0.026(2) 0.012(2) 0.0102(19) -0.0051(17) 0.0010(17) -0.0039(16)
C18A 0.015(2) 0.013(2) 0.036(3) -0.0026(17) 0.0033(19) -0.0094(19)
C18 0.024(2) 0.013(2) 0.015(2) -0.0076(17) -0.0043(17) -0.0015(17)

loop_
_atom_type_symbol
_atom_type_description
_atom_type_scat_dispersion_real
_atom_type_scat_dispersion_imag
_atom_type_scat_source
C C 0.0033 0.0016 'International Tables Vol C Tables 4.2.6.8 and 6.1.1.4'
H H 0.0000 0.0000 'International Tables Vol C Tables 4.2.6.8 and 6.1.1.4'
N N 0.0061 0.0033 'International Tables Vol C Tables 4.2.6.8 and 6.1.1.4'
O O 0.0106 0.0060 'International Tables Vol C Tables 4.2.6.8 and 6.1.1.4'
Pt Pt -1.7033 8.3905 'International Tables Vol C Tables 4.2.6.8 and 6.1.1.4'

loop_
_geom_angle_atom_site_label_1
_geom_angle_atom_site_label_2
_geom_angle_atom_site_label_3
_geom_angle
C1A O1A Pt2 121.2(2)
C7A N1A C11A 118.6(4)
C7A N1A Pt2 128.4(3)
C11A N1A Pt2 112.9(3)
O3A C1A O1A 122.3(4)
O3A C1A C3A 120.5(4)
O1A C1A C3A 117.2(3)
N1 Pt1 N2 81.97(13)
N1 Pt1 O2 173.29(12)
N2 Pt1 O2 92.66(12)
N1 Pt1 O1 93.57(12)
N2 Pt1 O1 174.96(12)
O2 Pt1 O1 91.63(11)
C1 O1 Pt1 122.9(2)
C7 N1 C11 118.9(3)
C7 N1 Pt1 128.1(3)
C11 N1 Pt1 112.9(3)
O3 C1 O1 120.5(4)
O3 C1 C3 121.7(4)
O1 C1 C3 117.8(3)
N1A Pt2 N2A 82.27(14)
N1A Pt2 O2A 174.10(12)
N2A Pt2 O2A 93.23(12)
N1A Pt2 O1A 93.17(13)
N2A Pt2 O1A 175.17(12)
O2A Pt2 O1A 91.21(11)
C2A O2A Pt2 120.2(2)
C16A N2A C12A 119.2(4)
C16A N2A Pt2 128.1(3)
C12A N2A Pt2 112.6(3)
O4A C2A O2A 122.4(4)
O4A C2A C3A 120.5(4)
O2A C2A C3A 117.0(3)
C16 N2 C12 119.0(3)
C16 N2 Pt1 128.0(3)
C12 N2 Pt1 113.0(3)
C2 O2 Pt1 121.2(2)
O4 C2 O2 121.5(4)
O4 C2 C3 120.3(3)
O2 C2 C3 118.2(4)
C2A C3A C1A 108.4(3)
C2A C3A C6A 116.8(3)
C1A C3A C6A 113.5(3)
C2A C3A C4A 116.7(3)
C1A C3A C4A 111.6(3)
C6A C3A C4A 88.8(3)
C1 C3 C2 109.7(3)
C1 C3 C6 114.4(3)
C2 C3 C6 116.1(3)
C1 C3 C4 109.0(3)
C2 C3 C4 117.5(3)
C6 C3 C4 88.8(3)
C5A C4A C3A 88.0(3)
C5A C4A H4AA 114.0
C3A C4A H4AA 114.0
C5A C4A H4AB 114.0
C3A C4A H4AB 114.0
H4AA C4A H4AB 111.2
C5 C4 C3 88.5(3)
C5 C4 H4A 113.9
C3 C4 H4A 113.9
C5 C4 H4B 113.9
C3 C4 H4B 113.9
H4A C4 H4B 111.1
C6A C5A C4A 89.2(3)
C6A C5A H5AA 113.8
C4A C5A H5AA 113.8
C6A C5A H5AB 113.8
C4A C5A H5AB 113.8
H5AA C5A H5AB 111.0
C4 C5 C6 89.0(3)
C4 C5 H5A 113.8
C6 C5 H5A 113.8
C4 C5 H5B 113.8
C6 C5 H5B 113.8
H5A C5 H5B 111.0
H5V O5 H5W 112(6)
C3A C6A C5A 88.9(3)
C3A C6A H6AA 113.8
C5A C6A H6AA 113.8
C3A C6A H6AB 113.8
C5A C6A H6AB 113.8
H6AA C6A H6AB 111.1
C3 C6 C5 89.3(3)
C3 C6 H6A 113.8
C5 C6 H6A 113.8
C3 C6 H6B 113.8
C5 C6 H6B 113.8
H6A C6 H6B 111.0
H6V O6 H6W 100(6)
N1A C7A C8A 121.2(4)
N1A C7A H7AA 119.4
C8A C7A H7AA 119.4
N1 C7 C8 120.9(4)
N1 C7 H7A 119.6
C8 C7 H7A 119.6
H7V O7 H7W 107(5)
C9 C8 C7 120.9(4)
C9 C8 H8A 119.5
C7 C8 H8A 119.5
C9A C8A C7A 120.4(4)
C9A C8A H8AA 119.8
C7A C8A H8AA 119.8
H8V O8 H8W 99(6)
C8A C9A C10A 120.2(4)
C8A C9A H9AA 119.9
C10A C9A H9AA 119.9
C8 C9 C10 118.9(4)
C8 C9 H9A 120.6
C10 C9 H9A 120.6
C9A C10A C11A 115.9(4)
C9A C10A C17A 126.4(4)
C11A C10A C17A 117.6(4)
C11 C10 C9 117.1(4)
C11 C10 C17 119.1(4)
C9 C10 C17 123.8(4)
N1A C11A C10A 123.7(4)
N1A C11A C12A 115.8(4)
C10A C11A C12A 120.6(4)
N1 C11 C10 123.2(4)
N1 C11 C12 115.6(3)
C10 C11 C12 121.1(4)
N2A C12A C13A 123.0(4)
N2A C12A C11A 116.4(3)
C13A C12A C11A 120.5(4)
N2 C12 C13 123.7(4)
N2 C12 C11 116.5(3)
C13 C12 C11 119.7(4)
C12A C13A C14A 116.7(4)
C12A C13A C18A 118.1(4)
C14A C13A C18A 125.2(4)
C12 C13 C14 116.0(4)
C12 C13 C18 118.5(4)
C14 C13 C18 125.5(4)
C15A C14A C13A 119.9(4)
C15A C14A H14A 120.1
C13A C14A H14A 120.1
C15 C14 C13 119.3(4)
C15 C14 H14B 120.4
C13 C14 H14B 120.4
C14A C15A C16A 120.2(4)
C14A C15A H15A 119.9
C16A C15A H15A 119.9
C14 C15 C16 120.6(4)
C14 C15 H15B 119.7
C16 C15 H15B 119.7
N2A C16A C15A 121.0(4)
N2A C16A H16A 119.5
C15A C16A H16A 119.5
N2 C16 C15 121.3(4)
N2 C16 H16B 119.3
C15 C16 H16B 119.3
C18A C17A C10A 120.7(4)
C18A C17A H17A 119.7
C10A C17A H17A 119.7
C18 C17 C10 119.2(4)
C18 C17 H17B 120.4
C10 C17 H17B 120.4
C17A C18A C13A 122.4(4)
C17A C18A H18A 118.8
C13A C18A H18A 118.8
C17 C18 C13 122.3(4)
C17 C18 H18B 118.8
C13 C18 H18B 118.8

loop_
_geom_bond_atom_site_label_1
_geom_bond_atom_site_label_2
_geom_bond_distance
O1A C1A 1.294(5)
O1A Pt2 2.012(3)
N1A C7A 1.328(5)
N1A C11A 1.368(5)
N1A Pt2 1.989(3)
C1A O3A 1.225(5)
C1A C3A 1.534(6)
Pt1 N1 1.992(3)
Pt1 N2 1.996(3)
Pt1 O2 2.000(3)
Pt1 O1 2.010(3)
O1 C1 1.290(5)
N1 C7 1.333(5)
N1 C11 1.366(5)
C1 O3 1.240(5)
C1 C3 1.524(5)
Pt2 N2A 1.996(3)
Pt2 O2A 2.000(3)
O2A C2A 1.303(5)
N2A C16A 1.330(5)
N2A C12A 1.359(5)
C2A O4A 1.217(5)
C2A C3A 1.532(6)
N2 C16 1.328(5)
N2 C12 1.349(5)
O2 C2 1.296(5)
C2 O4 1.224(5)
C2 C3 1.528(5)
C3A C6A 1.541(6)
C3A C4A 1.560(6)
C3 C6 1.538(6)
C3 C4 1.560(5)
C4A C5A 1.548(6)
C4A H4AA 0.9900
C4A H4AB 0.9900
C4 C5 1.545(6)
C4 H4A 0.9900
C4 H4B 0.9900
C5A C6A 1.544(6)
C5A H5AA 0.9900
C5A H5AB 0.9900
C5 C6 1.548(6)
C5 H5A 0.9900
C5 H5B 0.9900
O5 H5V 0.85(2)
O5 H5W 0.84(2)
C6A H6AA 0.9900
C6A H6AB 0.9900
C6 H6A 0.9900
C6 H6B 0.9900
O6 H6V 0.84(2)
O6 H6W 0.83(2)
C7A C8A 1.400(6)
C7A H7AA 0.9500
C7 C8 1.394(6)
C7 H7A 0.9500
O7 H7V 0.83(2)
O7 H7W 0.83(2)
C8 C9 1.378(6)
C8 H8A 0.9500
C8A C9A 1.373(7)
C8A H8AA 0.9500
O8 H8V 0.85(2)
O8 H8W 0.84(2)
C9A C10A 1.402(6)
C9A H9AA 0.9500
C9 C10 1.409(6)
C9 H9A 0.9500
C10A C11A 1.410(6)
C10A C17A 1.466(6)
C10 C11 1.393(6)
C10 C17 1.434(6)
C11A C12A 1.422(6)
C11 C12 1.423(5)
C12A C13A 1.400(6)
C12 C13 1.403(6)
C13A C14A 1.404(6)
C13A C18A 1.440(6)
C13 C14 1.415(6)
C13 C18 1.419(6)
C14A C15A 1.367(6)
C14A H14A 0.9500
C14 C15 1.374(6)
C14 H14B 0.9500
C15A C16A 1.400(6)
C15A H15A 0.9500
C15 C16 1.385(6)
C15 H15B 0.9500
C16A H16A 0.9500
C16 H16B 0.9500
C17A C18A 1.331(6)
C17A H17A 0.9500
C17 C18 1.379(6)
C17 H17B 0.9500
C18A H18A 0.9500
C18 H18B 0.9500

loop_
_geom_hbond_atom_site_label_D
_geom_hbond_atom_site_label_H
_geom_hbond_atom_site_label_A
_geom_hbond_site_symmetry_A
_geom_hbond_distance_DH
_geom_hbond_distance_HA
_geom_hbond_distance_DA
_geom_hbond_angle_DHA
O5 H5W O6 . 0.84 1.97 2.802(5) 170
O6 H6W O3 . 0.83 2.03 2.842(4) 165
O7 H7W O3A . 0.83 1.93 2.753(4) 169
O8 H8V O7 . 0.85 1.95 2.806(5) 175
O5 H5V O8 1_654 0.85 1.98 2.821(5) 169
O6 H6V O4 2_665 0.84 2.00 2.839(4) 173
O7 H7V O4A 2_576 0.83 2.00 2.828(4) 176
O8 H8W O1 2_666 0.84 2.43 3.125(4) 142
O8 H8W O3 2_666 0.84 2.17 2.971(4) 160
C7A H7AA O3 2_666 0.95 2.55 3.376(5) 146
C7 H7A O7 2_666 0.95 2.49 3.145(5) 126
C8 H8A O5 1_545 0.95 2.59 3.259(6) 128
C9 H9A O6 1_545 0.95 2.51 3.436(6) 165
C14A H14A O8 2_566 0.95 2.35 3.230(6) 154
C14 H14B O5 1_445 0.95 2.36 3.309(6) 174
C18A H18A O4A 1_545 0.95 2.38 3.196(5) 144
C18 H18B O4 1_545 0.95 2.55 3.151(5) 121
